data_7235528
loop_
_publ_author_name
'Damas, Aurelie'
'Sesolis, Hugo'
'Rager, Marie Noelle'
'Chamoreau, Lise Marie'
'Gullo, Maria Pia'
'Barbieri, Andrea'
'Amouri, Hani'

_publ_section_title
;
 Ester-substituted cyclometallated rhodium and iridium coordination
 assemblies with \p-bonded dioxolene ligand: synthesis, structures and
 luminescent properties
;
_journal_issue 45
_journal_name_full 'RSC Adv.'
_journal_page_first 23740
_journal_paper_doi 10.1039/C4RA01185F
_journal_volume 4
_journal_year 2014
_chemical_formula_moiety 'C42 H39 N2 O6 Rh1 Ru1, H2 O'
_chemical_formula_sum 'C42 H41 N2 O7 Rh Ru'
_chemical_formula_weight 889.75
_space_group_IT_number 2
_space_group_name_Hall '-P 1'
_space_group_name_H-M_alt 'P -1'
_symmetry_cell_setting triclinic
_symmetry_Int_Tables_number 2
_symmetry_space_group_name_Hall '-P 1'
_symmetry_space_group_name_H-M 'P -1'
_atom_sites_solution_hydrogens geom
_atom_sites_solution_primary direct
_atom_sites_solution_secondary difmap
_audit_creation_method SHELXL-97
_cell_angle_alpha 100.649(2)
_cell_angle_beta 107.248(2)
_cell_angle_gamma 111.4840(10)
_cell_formula_units_Z 2
_cell_length_a 10.8039(4)
_cell_length_b 13.3968(5)
_cell_length_c 15.0329(2)
_cell_measurement_reflns_used 9960
_cell_measurement_temperature 200(2)
_cell_measurement_theta_max 29.9
_cell_measurement_theta_min 2.2
_cell_volume 1825.19(11)
_computing_cell_refinement 'Bruker SAINT'
_computing_data_collection 'Bruker APEX2'
_computing_data_reduction 'Bruker SAINT'
_computing_molecular_graphics 'DIAMOND. Crystal Impact GbR, Bonn, Germany'
_computing_publication_material 'WinGX publication routines (Farrugia, 1999)'
_computing_structure_refinement 'SHELXL-97 (Sheldrick, 2008)'
_computing_structure_solution 'SIR92 (Giacovazzo et al, 1993)'
_diffrn_ambient_temperature 200(2)
_diffrn_measured_fraction_theta_full 0.988
_diffrn_measured_fraction_theta_max 0.988
_diffrn_measurement_device_type 'Bruker APEX-II CCD'
_diffrn_measurement_method '\f and \w scans'
_diffrn_radiation_monochromator graphite
_diffrn_radiation_source 'fine-focus sealed tube'
_diffrn_radiation_type MoK\a
_diffrn_radiation_wavelength 0.71073
_diffrn_reflns_av_R_equivalents 0.0192
_diffrn_reflns_av_sigmaI/netI 0.0192
_diffrn_reflns_limit_h_max 15
_diffrn_reflns_limit_h_min -15
_diffrn_reflns_limit_k_max 18
_diffrn_reflns_limit_k_min -18
_diffrn_reflns_limit_l_max 21
_diffrn_reflns_limit_l_min -21
_diffrn_reflns_number 45404
_diffrn_reflns_theta_full 30.09
_diffrn_reflns_theta_max 30.09
_diffrn_reflns_theta_min 1.73
_diffrn_standards_number 0
_exptl_absorpt_coefficient_mu 0.921
_exptl_absorpt_correction_T_max 0.746
_exptl_absorpt_correction_T_min 0.704
_exptl_absorpt_correction_type multi-scan
_exptl_absorpt_process_details
;
SADABS, Bruker AXS Inc., Madison, 
Wisconsin, USA. 
;
_exptl_crystal_colour orange
_exptl_crystal_density_diffrn 1.619
_exptl_crystal_density_method 'not measured'
_exptl_crystal_description block
_exptl_crystal_F_000 904
_exptl_crystal_size_max 0.22
_exptl_crystal_size_mid 0.13
_exptl_crystal_size_min 0.13
_refine_diff_density_max 1.698
_refine_diff_density_min -0.923
_refine_diff_density_rms 0.091
_refine_ls_extinction_method none
_refine_ls_goodness_of_fit_ref 1.049
_refine_ls_hydrogen_treatment constr
_refine_ls_matrix_type full
_refine_ls_number_parameters 494
_refine_ls_number_reflns 10617
_refine_ls_number_restraints 0
_refine_ls_restrained_S_all 1.049
_refine_ls_R_factor_all 0.0487
_refine_ls_R_factor_gt 0.0343
_refine_ls_shift/su_max 0.020
_refine_ls_shift/su_mean 0.000
_refine_ls_structure_factor_coef Fsqd
_refine_ls_weighting_details 'calc w=1/[\s^2^(Fo^2^)+(0.0391P)^2^+2.6815P] where P=(Fo^2^+2Fc^2^)/3'
_refine_ls_weighting_scheme calc
_refine_ls_wR_factor_gt 0.0849
_refine_ls_wR_factor_ref 0.0958
_reflns_number_gt 8558
_reflns_number_total 10617
_reflns_threshold_expression >2\s(I)
_cod_data_source_file c4ra01185f2.cif
_cod_data_source_block ad218_0ma
_cod_original_cell_volume 1825.19(10)
_cod_database_code 7235528

loop_
_symmetry_equiv_pos_as_xyz
'x, y, z'
'-x, -y, -z'

loop_
_atom_site_label
_atom_site_type_symbol
_atom_site_fract_x
_atom_site_fract_y
_atom_site_fract_z
_atom_site_U_iso_or_equiv
_atom_site_adp_type
_atom_site_occupancy
_atom_site_symmetry_multiplicity
_atom_site_calc_flag
_atom_site_refinement_flags
Ru1 Ru 1.13723(2) 0.193786(18) 0.406193(15) 0.03501(6) Uani 1 1 d .
Rh1 Rh 0.88503(2) 0.208242(16) 0.089852(14) 0.02858(6) Uani 1 1 d .
N1 N 0.7726(2) 0.04163(18) 0.00405(16) 0.0322(4) Uani 1 1 d .
N2 N 0.9865(2) 0.37756(19) 0.16093(16) 0.0324(4) Uani 1 1 d .
O1 O 0.8355(2) 0.17236(17) 0.21533(14) 0.0367(4) Uani 1 1 d .
O2 O 1.0655(2) 0.18162(16) 0.17069(13) 0.0349(4) Uani 1 1 d .
O3 O 0.3899(3) -0.3398(2) -0.2429(2) 0.0739(8) Uani 1 1 d .
O4 O 0.5714(3) -0.3697(2) -0.1565(2) 0.0650(7) Uani 1 1 d .
O5 O 1.1849(4) 0.7869(2) 0.3579(2) 0.0750(9) Uani 1 1 d .
O6 O 1.3023(3) 0.78980(18) 0.25906(17) 0.0483(5) Uani 1 1 d .
C1 C 0.7022(3) 0.2092(2) 0.0104(2) 0.0349(5) Uani 1 1 d .
C2 C 0.6663(3) 0.2997(3) 0.0163(2) 0.0431(6) Uani 1 1 d .
H2 H 0.7358 0.3729 0.0619 0.052 Uiso 1 1 calc R
C3 C 0.5306(4) 0.2842(3) -0.0437(3) 0.0515(8) Uani 1 1 d .
H3 H 0.5094 0.3473 -0.0393 0.062 Uiso 1 1 calc R
C4 C 0.4256(3) 0.1781(3) -0.1100(3) 0.0509(8) Uani 1 1 d .
H4 H 0.3334 0.1687 -0.1509 0.061 Uiso 1 1 calc R
C5 C 0.4564(3) 0.0865(3) -0.1159(2) 0.0449(7) Uani 1 1 d .
H5 H 0.3846 0.0131 -0.1600 0.054 Uiso 1 1 calc R
C6 C 0.5940(3) 0.1017(2) -0.0568(2) 0.0363(6) Uani 1 1 d .
C7 C 0.6351(3) 0.0091(2) -0.06004(19) 0.0347(5) Uani 1 1 d .
C8 C 0.5479(3) -0.1040(3) -0.1212(2) 0.0409(6) Uani 1 1 d .
H8 H 0.4511 -0.1270 -0.1649 0.049 Uiso 1 1 calc R
C9 C 0.6028(3) -0.1820(2) -0.1179(2) 0.0406(6) Uani 1 1 d .
C10 C 0.7456(3) -0.1465(2) -0.0539(2) 0.0393(6) Uani 1 1 d .
H10 H 0.7864 -0.1984 -0.0516 0.047 Uiso 1 1 calc R
C11 C 0.8261(3) -0.0346(2) 0.0060(2) 0.0353(5) Uani 1 1 d .
H11 H 0.9229 -0.0103 0.0503 0.042 Uiso 1 1 calc R
C12 C 0.5086(4) -0.3041(3) -0.1801(2) 0.0516(8) Uani 1 1 d .
C13 C 0.4888(6) -0.4897(3) -0.2093(4) 0.0862(15) Uani 1 1 d .
H13A H 0.4177 -0.5234 -0.1822 0.129 Uiso 1 1 calc R
H13B H 0.5542 -0.5253 -0.2025 0.129 Uiso 1 1 calc R
H13C H 0.4383 -0.5020 -0.2793 0.129 Uiso 1 1 calc R
C14 C 0.9740(3) 0.2566(2) -0.00164(18) 0.0302(5) Uani 1 1 d .
C15 C 0.9659(3) 0.1902(2) -0.08828(19) 0.0354(5) Uani 1 1 d .
H15 H 0.8972 0.1122 -0.1164 0.042 Uiso 1 1 calc R
C16 C 1.0569(3) 0.2361(3) -0.1341(2) 0.0430(6) Uani 1 1 d .
H16 H 1.0496 0.1892 -0.1931 0.052 Uiso 1 1 calc R
C17 C 1.1576(4) 0.3491(3) -0.0950(2) 0.0471(7) Uani 1 1 d .
H17 H 1.2207 0.3793 -0.1260 0.057 Uiso 1 1 calc R
C18 C 1.1661(3) 0.4179(2) -0.0107(2) 0.0416(6) Uani 1 1 d .
H18 H 1.2345 0.4959 0.0161 0.050 Uiso 1 1 calc R
C19 C 1.0743(3) 0.3729(2) 0.03515(19) 0.0316(5) Uani 1 1 d .
C20 C 1.0751(3) 0.4410(2) 0.12336(19) 0.0319(5) Uani 1 1 d .
C21 C 1.1505(3) 0.5593(2) 0.1661(2) 0.0363(5) Uani 1 1 d .
H21 H 1.2136 0.6029 0.1404 0.044 Uiso 1 1 calc R
C22 C 1.1322(3) 0.6119(2) 0.2457(2) 0.0405(6) Uani 1 1 d .
C23 C 1.0381(4) 0.5457(3) 0.2814(2) 0.0468(7) Uani 1 1 d .
H23 H 1.0226 0.5807 0.3353 0.056 Uiso 1 1 calc R
C24 C 0.9681(3) 0.4298(3) 0.2381(2) 0.0423(6) Uani 1 1 d .
H24 H 0.9049 0.3853 0.2632 0.051 Uiso 1 1 calc R
C25 C 1.2085(4) 0.7384(3) 0.2940(2) 0.0469(7) Uani 1 1 d .
C26 C 1.3789(4) 0.9122(3) 0.2996(3) 0.0600(9) Uani 1 1 d .
H26A H 1.3159 0.9445 0.2697 0.090 Uiso 1 1 calc R
H26B H 1.4661 0.9391 0.2855 0.090 Uiso 1 1 calc R
H26C H 1.4068 0.9361 0.3712 0.090 Uiso 1 1 calc R
C27 C 0.9156(3) 0.1292(2) 0.25837(19) 0.0354(5) Uani 1 1 d .
C28 C 1.0356(3) 0.1308(2) 0.23187(18) 0.0340(5) Uani 1 1 d .
C29 C 1.1148(4) 0.0743(3) 0.2743(2) 0.0456(7) Uani 1 1 d .
H29 H 1.1939 0.0758 0.2581 0.055 Uiso 1 1 calc R
C30 C 1.0796(5) 0.0164(3) 0.3395(2) 0.0583(10) Uani 1 1 d .
H30 H 1.1283 -0.0262 0.3619 0.070 Uiso 1 1 calc R
C31 C 0.9715(4) 0.0226(3) 0.3707(2) 0.0588(10) Uani 1 1 d .
H31 H 0.9489 -0.0139 0.4163 0.071 Uiso 1 1 calc R
C32 C 0.8960(3) 0.0833(3) 0.3342(2) 0.0461(7) Uani 1 1 d .
H32 H 0.8306 0.0937 0.3611 0.055 Uiso 1 1 calc R
C33 C 1.2022(3) 0.3667(2) 0.4963(2) 0.0420(6) Uani 1 1 d .
C34 C 1.2942(3) 0.3689(3) 0.4440(2) 0.0467(7) Uani 1 1 d .
C35 C 1.3674(3) 0.3036(3) 0.4751(2) 0.0514(8) Uani 1 1 d .
C36 C 1.3220(3) 0.2620(3) 0.5469(2) 0.0483(7) Uani 1 1 d .
C37 C 1.2183(3) 0.2999(3) 0.5591(2) 0.0422(6) Uani 1 1 d .
C38 C 1.1131(4) 0.4293(3) 0.4938(3) 0.0557(8) Uani 1 1 d .
H38A H 1.1626 0.4963 0.5534 0.084 Uiso 1 1 calc R
H38B H 1.0183 0.3795 0.4910 0.084 Uiso 1 1 calc R
H38C H 1.0998 0.4534 0.4354 0.084 Uiso 1 1 calc R
C39 C 1.3114(4) 0.4277(3) 0.3695(3) 0.0623(10) Uani 1 1 d .
H39A H 1.2549 0.4709 0.3648 0.093 Uiso 1 1 calc R
H39B H 1.2766 0.3710 0.3051 0.093 Uiso 1 1 calc R
H39C H 1.4140 0.4796 0.3901 0.093 Uiso 1 1 calc R
C40 C 1.4784(4) 0.2867(4) 0.4413(4) 0.0854(16) Uani 1 1 d .
H40A H 1.5744 0.3500 0.4825 0.128 Uiso 1 1 calc R
H40B H 1.4537 0.2837 0.3723 0.128 Uiso 1 1 calc R
H40C H 1.4793 0.2152 0.4470 0.128 Uiso 1 1 calc R
C41 C 1.3787(5) 0.1968(4) 0.6032(3) 0.0721(12) Uani 1 1 d .
H41A H 1.4015 0.1469 0.5614 0.108 Uiso 1 1 calc R
H41B H 1.3053 0.1508 0.6237 0.108 Uiso 1 1 calc R
H41C H 1.4667 0.2497 0.6617 0.108 Uiso 1 1 calc R
C42 C 1.1457(4) 0.2809(3) 0.6292(3) 0.0580(9) Uani 1 1 d .
H42A H 1.1828 0.3530 0.6814 0.087 Uiso 1 1 calc R
H42B H 1.1658 0.2261 0.6586 0.087 Uiso 1 1 calc R
H42C H 1.0408 0.2511 0.5935 0.087 Uiso 1 1 calc R
O1W O 0.2530(9) -0.2491(8) -0.3589(6) 0.111(3) Uani 0.50 1 d P
H1WA H 0.2129 -0.2281 -0.3233 0.167 Uiso 0.50 1 d PR
H1WB H 0.2611 -0.3067 -0.3475 0.167 Uiso 0.50 1 d PR
O2W O 1.3294(16) 0.8934(11) 0.5496(12) 0.197(6) Uani 0.50 1 d P

loop_
_atom_site_aniso_label
_atom_site_aniso_U_11
_atom_site_aniso_U_22
_atom_site_aniso_U_33
_atom_site_aniso_U_23
_atom_site_aniso_U_13
_atom_site_aniso_U_12
Ru1 0.03561(12) 0.03051(11) 0.02610(10) 0.00393(8) 0.00608(8) 0.00920(8)
Rh1 0.02466(9) 0.03035(10) 0.02835(10) 0.01172(7) 0.01096(7) 0.00860(7)
N1 0.0274(10) 0.0336(10) 0.0295(10) 0.0120(8) 0.0124(8) 0.0058(8)
N2 0.0303(10) 0.0348(11) 0.0332(11) 0.0130(9) 0.0137(9) 0.0139(9)
O1 0.0347(9) 0.0415(10) 0.0378(10) 0.0180(8) 0.0190(8) 0.0150(8)
O2 0.0312(9) 0.0415(10) 0.0312(9) 0.0109(8) 0.0120(7) 0.0162(8)
O3 0.0563(16) 0.0567(16) 0.0575(16) -0.0051(12) 0.0017(13) 0.0008(12)
O4 0.0638(16) 0.0379(12) 0.0668(17) 0.0029(11) 0.0205(13) 0.0070(11)
O5 0.103(2) 0.0470(14) 0.086(2) 0.0108(13) 0.0604(19) 0.0325(15)
O6 0.0533(13) 0.0351(10) 0.0527(13) 0.0096(9) 0.0206(11) 0.0186(10)
C1 0.0285(12) 0.0392(13) 0.0387(14) 0.0209(11) 0.0161(11) 0.0109(10)
C2 0.0358(14) 0.0423(15) 0.0551(18) 0.0272(14) 0.0188(13) 0.0156(12)
C3 0.0450(17) 0.062(2) 0.067(2) 0.0411(18) 0.0275(16) 0.0302(16)
C4 0.0324(14) 0.073(2) 0.0521(18) 0.0351(17) 0.0163(13) 0.0223(15)
C5 0.0290(13) 0.0605(19) 0.0390(15) 0.0232(14) 0.0115(11) 0.0119(13)
C6 0.0277(12) 0.0457(15) 0.0339(13) 0.0201(11) 0.0136(10) 0.0104(11)
C7 0.0274(12) 0.0403(13) 0.0291(12) 0.0140(10) 0.0115(10) 0.0063(10)
C8 0.0313(13) 0.0454(15) 0.0295(13) 0.0107(11) 0.0088(11) 0.0037(11)
C9 0.0371(14) 0.0406(14) 0.0308(13) 0.0083(11) 0.0146(11) 0.0047(11)
C10 0.0381(14) 0.0369(14) 0.0361(14) 0.0079(11) 0.0172(12) 0.0099(11)
C11 0.0309(12) 0.0354(13) 0.0335(13) 0.0102(10) 0.0126(10) 0.0093(10)
C12 0.0474(17) 0.0437(16) 0.0409(16) 0.0030(13) 0.0207(14) -0.0001(14)
C13 0.093(3) 0.0387(19) 0.088(3) 0.001(2) 0.034(3) 0.001(2)
C14 0.0262(11) 0.0329(12) 0.0280(11) 0.0121(9) 0.0083(9) 0.0106(9)
C15 0.0372(13) 0.0335(12) 0.0288(12) 0.0100(10) 0.0114(10) 0.0107(11)
C16 0.0536(17) 0.0441(15) 0.0318(13) 0.0128(12) 0.0216(13) 0.0188(13)
C17 0.0537(18) 0.0481(16) 0.0432(16) 0.0194(13) 0.0311(15) 0.0152(14)
C18 0.0446(15) 0.0340(13) 0.0411(15) 0.0136(11) 0.0227(13) 0.0074(11)
C19 0.0298(12) 0.0330(12) 0.0293(12) 0.0116(10) 0.0124(10) 0.0103(10)
C20 0.0294(12) 0.0340(12) 0.0318(12) 0.0115(10) 0.0127(10) 0.0129(10)
C21 0.0356(13) 0.0354(13) 0.0389(14) 0.0141(11) 0.0163(11) 0.0148(11)
C22 0.0458(15) 0.0366(14) 0.0454(15) 0.0139(12) 0.0204(13) 0.0229(12)
C23 0.064(2) 0.0469(16) 0.0475(17) 0.0172(13) 0.0338(16) 0.0331(15)
C24 0.0500(17) 0.0436(15) 0.0465(16) 0.0189(13) 0.0303(14) 0.0240(13)
C25 0.0578(19) 0.0414(15) 0.0485(17) 0.0141(13) 0.0229(15) 0.0285(14)
C26 0.068(2) 0.0407(17) 0.061(2) 0.0138(16) 0.0196(19) 0.0211(16)
C27 0.0346(13) 0.0290(12) 0.0276(12) 0.0055(9) 0.0083(10) 0.0040(10)
C28 0.0354(13) 0.0280(11) 0.0249(11) 0.0018(9) 0.0051(10) 0.0092(10)
C29 0.0583(18) 0.0379(14) 0.0315(13) 0.0018(11) 0.0055(13) 0.0265(14)
C30 0.081(3) 0.0336(15) 0.0365(16) 0.0073(12) 0.0010(16) 0.0216(16)
C31 0.070(2) 0.0365(15) 0.0307(14) 0.0138(12) -0.0014(15) -0.0011(15)
C32 0.0417(15) 0.0422(15) 0.0291(13) 0.0107(11) 0.0069(12) -0.0007(12)
C33 0.0430(15) 0.0333(13) 0.0330(13) 0.0001(11) 0.0100(12) 0.0093(11)
C34 0.0439(16) 0.0348(14) 0.0378(15) -0.0024(11) 0.0149(13) 0.0015(12)
C35 0.0360(15) 0.0484(17) 0.0458(17) -0.0063(13) 0.0111(13) 0.0088(13)
C36 0.0372(15) 0.0486(17) 0.0364(15) -0.0025(12) 0.0004(12) 0.0149(13)
C37 0.0386(14) 0.0419(15) 0.0280(13) 0.0001(11) 0.0060(11) 0.0107(12)
C38 0.069(2) 0.0496(18) 0.0497(19) 0.0084(15) 0.0227(17) 0.0319(17)
C39 0.070(2) 0.0434(17) 0.052(2) 0.0078(15) 0.0305(18) 0.0021(16)
C40 0.050(2) 0.085(3) 0.092(3) -0.015(3) 0.032(2) 0.018(2)
C41 0.060(2) 0.078(3) 0.058(2) 0.011(2) -0.0040(19) 0.037(2)
C42 0.064(2) 0.060(2) 0.0389(17) 0.0092(15) 0.0209(16) 0.0198(18)
O1W 0.109(6) 0.149(8) 0.084(5) 0.015(5) 0.036(5) 0.079(6)
O2W 0.198(13) 0.146(10) 0.232(15) 0.025(10) 0.117(12) 0.055(10)

loop_
_atom_type_symbol
_atom_type_description
_atom_type_scat_dispersion_real
_atom_type_scat_dispersion_imag
_atom_type_scat_source
C C 0.0033 0.0016 'International Tables Vol C Tables 4.2.6.8 and 6.1.1.4'
H H 0.0000 0.0000 'International Tables Vol C Tables 4.2.6.8 and 6.1.1.4'
N N 0.0061 0.0033 'International Tables Vol C Tables 4.2.6.8 and 6.1.1.4'
O O 0.0106 0.0060 'International Tables Vol C Tables 4.2.6.8 and 6.1.1.4'
Ru Ru -1.2594 0.8363 'International Tables Vol C Tables 4.2.6.8 and 6.1.1.4'
Rh Rh -1.1178 0.9187 'International Tables Vol C Tables 4.2.6.8 and 6.1.1.4'

loop_
_geom_angle_atom_site_label_1
_geom_angle_atom_site_label_2
_geom_angle_atom_site_label_3
_geom_angle
C35 Ru1 C30 114.33(15)
C35 Ru1 C31 144.15(15)
C30 Ru1 C31 37.74(16)
C35 Ru1 C34 38.58(14)
C30 Ru1 C34 145.75(15)
C31 Ru1 C34 176.46(15)
C35 Ru1 C36 38.63(14)
C30 Ru1 C36 108.61(13)
C31 Ru1 C36 116.28(13)
C34 Ru1 C36 64.53(13)
C35 Ru1 C37 64.53(12)
C30 Ru1 C37 132.27(12)
C31 Ru1 C37 113.78(13)
C34 Ru1 C37 64.49(12)
C36 Ru1 C37 38.34(12)
C35 Ru1 C33 64.32(12)
C30 Ru1 C33 170.57(12)
C31 Ru1 C33 138.35(15)
C34 Ru1 C33 38.40(12)
C36 Ru1 C33 64.11(12)
C37 Ru1 C33 38.31(12)
C35 Ru1 C29 102.72(13)
C30 Ru1 C29 37.76(13)
C31 Ru1 C29 67.56(15)
C34 Ru1 C29 115.15(13)
C36 Ru1 C29 123.05(12)
C37 Ru1 C29 161.04(12)
C33 Ru1 C29 150.84(12)
C35 Ru1 C32 178.45(13)
C30 Ru1 C32 67.15(15)
C31 Ru1 C32 37.37(14)
C34 Ru1 C32 139.88(13)
C36 Ru1 C32 141.84(12)
C37 Ru1 C32 114.97(12)
C33 Ru1 C32 114.32(13)
C29 Ru1 C32 78.14(13)
C35 Ru1 C28 115.36(12)
C30 Ru1 C28 66.40(11)
C31 Ru1 C28 78.04(11)
C34 Ru1 C28 102.79(11)
C36 Ru1 C28 151.26(12)
C37 Ru1 C28 160.81(11)
C33 Ru1 C28 122.92(11)
C29 Ru1 C28 36.30(10)
C32 Ru1 C28 64.58(10)
C35 Ru1 C27 144.37(12)
C30 Ru1 C27 76.61(12)
C31 Ru1 C27 64.59(11)
C34 Ru1 C27 114.13(11)
C36 Ru1 C27 172.75(11)
C37 Ru1 C27 134.41(11)
C33 Ru1 C27 110.12(11)
C29 Ru1 C27 64.17(11)
C32 Ru1 C27 34.89(9)
C28 Ru1 C27 35.19(9)
C14 Rh1 C1 91.51(10)
C14 Rh1 N2 81.53(10)
C1 Rh1 N2 93.79(10)
C14 Rh1 N1 94.38(9)
C1 Rh1 N1 81.09(10)
N2 Rh1 N1 173.40(9)
C14 Rh1 O2 92.05(9)
C1 Rh1 O2 171.88(9)
N2 Rh1 O2 93.96(8)
N1 Rh1 O2 91.36(8)
C14 Rh1 O1 167.41(9)
C1 Rh1 O1 99.78(9)
N2 Rh1 O1 92.11(8)
N1 Rh1 O1 92.86(8)
O2 Rh1 O1 77.48(7)
C11 N1 C7 119.7(2)
C11 N1 Rh1 124.70(18)
C7 N1 Rh1 115.58(19)
C24 N2 C20 119.5(2)
C24 N2 Rh1 124.89(19)
C20 N2 Rh1 115.53(18)
C27 O1 Rh1 109.58(16)
C28 O2 Rh1 110.46(16)
C12 O4 C13 117.0(3)
C25 O6 C26 117.0(3)
C2 C1 C6 117.3(3)
C2 C1 Rh1 128.7(2)
C6 C1 Rh1 114.0(2)
C3 C2 C1 120.9(3)
C3 C2 H2 119.5
C1 C2 H2 119.5
C4 C3 C2 121.2(3)
C4 C3 H3 119.4
C2 C3 H3 119.4
C5 C4 C3 119.3(3)
C5 C4 H4 120.3
C3 C4 H4 120.3
C4 C5 C6 119.9(3)
C4 C5 H5 120.0
C6 C5 H5 120.0
C5 C6 C1 121.4(3)
C5 C6 C7 123.0(3)
C1 C6 C7 115.7(2)
N1 C7 C8 120.1(3)
N1 C7 C6 113.6(2)
C8 C7 C6 126.3(3)
C9 C8 C7 119.9(3)
C9 C8 H8 120.1
C7 C8 H8 120.1
C8 C9 C10 119.3(3)
C8 C9 C12 120.3(3)
C10 C9 C12 120.3(3)
C11 C10 C9 118.5(3)
C11 C10 H10 120.8
C9 C10 H10 120.8
N1 C11 C10 122.5(3)
N1 C11 H11 118.8
C10 C11 H11 118.8
O3 C12 O4 123.5(3)
O3 C12 C9 124.5(4)
O4 C12 C9 112.0(3)
O4 C13 H13A 109.5
O4 C13 H13B 109.5
H13A C13 H13B 109.5
O4 C13 H13C 109.5
H13A C13 H13C 109.5
H13B C13 H13C 109.5
C15 C14 C19 117.2(2)
C15 C14 Rh1 128.95(19)
C19 C14 Rh1 113.22(18)
C16 C15 C14 121.0(2)
C16 C15 H15 119.5
C14 C15 H15 119.5
C17 C16 C15 120.8(3)
C17 C16 H16 119.6
C15 C16 H16 119.6
C18 C17 C16 119.7(3)
C18 C17 H17 120.2
C16 C17 H17 120.2
C17 C18 C19 119.9(3)
C17 C18 H18 120.0
C19 C18 H18 120.0
C18 C19 C14 121.3(2)
C18 C19 C20 123.0(2)
C14 C19 C20 115.7(2)
N2 C20 C21 120.7(2)
N2 C20 C19 112.9(2)
C21 C20 C19 126.3(2)
C22 C21 C20 119.3(3)
C22 C21 H21 120.3
C20 C21 H21 120.3
C21 C22 C23 119.0(3)
C21 C22 C25 121.9(3)
C23 C22 C25 119.0(3)
C24 C23 C22 119.6(3)
C24 C23 H23 120.2
C22 C23 H23 120.2
N2 C24 C23 121.7(3)
N2 C24 H24 119.1
C23 C24 H24 119.1
O5 C25 O6 124.0(3)
O5 C25 C22 123.0(3)
O6 C25 C22 113.0(3)
O6 C26 H26A 109.5
O6 C26 H26B 109.5
H26A C26 H26B 109.5
O6 C26 H26C 109.5
H26A C26 H26C 109.5
H26B C26 H26C 109.5
O1 C27 C32 123.0(3)
O1 C27 C28 119.5(2)
C32 C27 C28 117.5(3)
O1 C27 Ru1 137.61(19)
C32 C27 Ru1 64.59(16)
C28 C27 Ru1 68.88(14)
O2 C28 C29 122.4(3)
O2 C28 C27 119.2(2)
C29 C28 C27 118.3(3)
O2 C28 Ru1 130.86(18)
C29 C28 Ru1 65.36(15)
C27 C28 Ru1 75.93(15)
C30 C29 C28 122.3(3)
C30 C29 Ru1 70.21(19)
C28 C29 Ru1 78.34(16)
C30 C29 H29 118.9
C28 C29 H29 118.9
Ru1 C29 H29 124.0
C31 C30 C29 119.1(3)
C31 C30 Ru1 71.3(2)
C29 C30 Ru1 72.03(17)
C31 C30 H30 120.4
C29 C30 H30 120.4
Ru1 C30 H30 128.4
C30 C31 C32 120.0(3)
C30 C31 Ru1 70.96(19)
C32 C31 Ru1 74.24(17)
C30 C31 H31 120.0
C32 C31 H31 120.0
Ru1 C31 H31 126.7
C31 C32 C27 121.9(3)
C31 C32 Ru1 68.40(18)
C27 C32 Ru1 80.53(17)
C31 C32 H32 119.1
C27 C32 H32 119.1
Ru1 C32 H32 123.3
C37 C33 C34 108.3(3)
C37 C33 C38 124.4(3)
C34 C33 C38 127.2(3)
C37 C33 Ru1 70.67(16)
C34 C33 Ru1 70.33(16)
C38 C33 Ru1 128.4(2)
C35 C34 C33 107.6(3)
C35 C34 C39 125.5(3)
C33 C34 C39 126.9(3)
C35 C34 Ru1 70.05(18)
C33 C34 Ru1 71.27(16)
C39 C34 Ru1 123.7(2)
C34 C35 C36 108.4(3)
C34 C35 C40 125.5(4)
C36 C35 C40 126.1(4)
C34 C35 Ru1 71.37(17)
C36 C35 Ru1 71.48(18)
C40 C35 Ru1 125.2(2)
C37 C36 C35 107.9(3)
C37 C36 C41 125.9(3)
C35 C36 C41 126.1(3)
C37 C36 Ru1 70.99(16)
C35 C36 Ru1 69.89(18)
C41 C36 Ru1 127.3(2)
C36 C37 C33 107.9(3)
C36 C37 C42 127.0(3)
C33 C37 C42 125.0(3)
C36 C37 Ru1 70.67(16)
C33 C37 Ru1 71.02(16)
C42 C37 Ru1 126.9(2)
C33 C38 H38A 109.5
C33 C38 H38B 109.5
H38A C38 H38B 109.5
C33 C38 H38C 109.5
H38A C38 H38C 109.5
H38B C38 H38C 109.5
C34 C39 H39A 109.5
C34 C39 H39B 109.5
H39A C39 H39B 109.5
C34 C39 H39C 109.5
H39A C39 H39C 109.5
H39B C39 H39C 109.5
C35 C40 H40A 109.5
C35 C40 H40B 109.5
H40A C40 H40B 109.5
C35 C40 H40C 109.5
H40A C40 H40C 109.5
H40B C40 H40C 109.5
C36 C41 H41A 109.5
C36 C41 H41B 109.5
H41A C41 H41B 109.5
C36 C41 H41C 109.5
H41A C41 H41C 109.5
H41B C41 H41C 109.5
C37 C42 H42A 109.5
C37 C42 H42B 109.5
H42A C42 H42B 109.5
C37 C42 H42C 109.5
H42A C42 H42C 109.5
H42B C42 H42C 109.5
H1WA O1W H1WB 107.7

loop_
_geom_bond_atom_site_label_1
_geom_bond_atom_site_label_2
_geom_bond_distance
Ru1 C35 2.156(3)
Ru1 C30 2.169(3)
Ru1 C31 2.174(3)
Ru1 C34 2.174(3)
Ru1 C36 2.177(3)
Ru1 C37 2.182(3)
Ru1 C33 2.186(3)
Ru1 C29 2.193(3)
Ru1 C32 2.250(3)
Ru1 C28 2.363(3)
Ru1 C27 2.457(3)
Rh1 C14 1.973(2)
Rh1 C1 1.988(3)
Rh1 N2 2.019(2)
Rh1 N1 2.035(2)
Rh1 O2 2.1613(19)
Rh1 O1 2.1956(18)
N1 C11 1.345(4)
N1 C7 1.359(3)
N2 C24 1.347(4)
N2 C20 1.363(3)
O1 C27 1.294(3)
O2 C28 1.289(3)
O3 C12 1.197(4)
O4 C12 1.329(5)
O4 C13 1.437(4)
O5 C25 1.202(4)
O6 C25 1.310(4)
O6 C26 1.443(4)
C1 C2 1.398(4)
C1 C6 1.410(4)
C2 C3 1.389(4)
C2 H2 0.9500
C3 C4 1.387(5)
C3 H3 0.9500
C4 C5 1.380(5)
C4 H4 0.9500
C5 C6 1.403(4)
C5 H5 0.9500
C6 C7 1.460(4)
C7 C8 1.398(4)
C8 C9 1.379(5)
C8 H8 0.9500
C9 C10 1.396(4)
C9 C12 1.496(4)
C10 C11 1.377(4)
C10 H10 0.9500
C11 H11 0.9500
C13 H13A 0.9800
C13 H13B 0.9800
C13 H13C 0.9800
C14 C15 1.394(4)
C14 C19 1.413(3)
C15 C16 1.391(4)
C15 H15 0.9500
C16 C17 1.381(4)
C16 H16 0.9500
C17 C18 1.379(4)
C17 H17 0.9500
C18 C19 1.394(4)
C18 H18 0.9500
C19 C20 1.460(4)
C20 C21 1.398(4)
C21 C22 1.379(4)
C21 H21 0.9500
C22 C23 1.395(4)
C22 C25 1.499(4)
C23 C24 1.371(4)
C23 H23 0.9500
C24 H24 0.9500
C26 H26A 0.9800
C26 H26B 0.9800
C26 H26C 0.9800
C27 C32 1.425(4)
C27 C28 1.460(4)
C28 C29 1.428(4)
C29 C30 1.412(5)
C29 H29 0.9500
C30 C31 1.405(6)
C30 H30 0.9500
C31 C32 1.419(5)
C31 H31 0.9500
C32 H32 0.9500
C33 C37 1.433(4)
C33 C34 1.434(4)
C33 C38 1.487(5)
C34 C35 1.431(5)
C34 C39 1.500(5)
C35 C36 1.434(5)
C35 C40 1.506(5)
C36 C37 1.432(5)
C36 C41 1.487(5)
C37 C42 1.494(5)
C38 H38A 0.9800
C38 H38B 0.9800
C38 H38C 0.9800
C39 H39A 0.9800
C39 H39B 0.9800
C39 H39C 0.9800
C40 H40A 0.9800
C40 H40B 0.9800
C40 H40C 0.9800
C41 H41A 0.9800
C41 H41B 0.9800
C41 H41C 0.9800
C42 H42A 0.9800
C42 H42B 0.9800
C42 H42C 0.9800
O1W H1WA 0.8500
O1W H1WB 0.8500
